data_4503100
loop_
_publ_author_name
'Prasad, T. K.'
'Rajasekharan, M. V.'

_publ_section_title
;
 Solvent Dependent Crystallization of Isomeric Chain Coordination Polymers
 in the Ce-Zn/Cd-dipic System
;
_journal_issue 4
_journal_name_full 'Crystal Growth &amp; Design'
_journal_page_first 1346
_journal_paper_doi 10.1021/cg070349z
_journal_volume 8
_journal_year 2008
_chemical_formula_moiety 'C23 H21 Ce N3 O16 Zn, C2 H6 O, 2(H2 O)'
_chemical_formula_sum 'C25 H31 Ce N3 O19 Zn'
_chemical_formula_weight 883.02
_chemical_name_systematic
;
 ?
;
_space_group_IT_number 14
_symmetry_cell_setting monoclinic
_symmetry_space_group_name_Hall '-P 2ybc'
_symmetry_space_group_name_H-M 'P 1 21/c 1'
_atom_sites_solution_hydrogens geom
_atom_sites_solution_primary direct
_atom_sites_solution_secondary difmap
_audit_creation_method SHELXL-97
_cell_angle_alpha 90.00
_cell_angle_beta 110.667(2)
_cell_angle_gamma 90.00
_cell_formula_units_Z 4
_cell_length_a 10.3824(13)
_cell_length_b 22.829(3)
_cell_length_c 14.3127(18)
_cell_measurement_reflns_used 8757
_cell_measurement_temperature 298(2)
_cell_measurement_theta_max 28.25
_cell_measurement_theta_min 2.28
_cell_volume 3174.1(7)
_computing_cell_refinement 'Bruker SMART'
_computing_data_collection 'Bruker SMART'
_computing_data_reduction 'Bruker SAINT'
_computing_molecular_graphics 'ORTEP3 for windows'
_computing_publication_material 'SHELXL-97 (Sheldrick, 1997)'
_computing_structure_refinement 'SHELXL-97 (Sheldrick, 1997)'
_computing_structure_solution 'SHELXS-97 (Sheldrick, 1997)'
_diffrn_ambient_temperature 298(2)
_diffrn_measured_fraction_theta_full 0.996
_diffrn_measured_fraction_theta_max 0.966
_diffrn_measurement_device_type 'CCD area detector'
_diffrn_measurement_method 'phi and omega scans'
_diffrn_radiation_monochromator graphite
_diffrn_radiation_source 'sealed tube'
_diffrn_radiation_type MoK\a
_diffrn_radiation_wavelength 0.71073
_diffrn_reflns_av_R_equivalents 0.0275
_diffrn_reflns_av_sigmaI/netI 0.0214
_diffrn_reflns_limit_h_max 13
_diffrn_reflns_limit_h_min -13
_diffrn_reflns_limit_k_max 30
_diffrn_reflns_limit_k_min -30
_diffrn_reflns_limit_l_max 18
_diffrn_reflns_limit_l_min -18
_diffrn_reflns_number 36343
_diffrn_reflns_theta_full 25.00
_diffrn_reflns_theta_max 28.28
_diffrn_reflns_theta_min 1.78
_exptl_absorpt_coefficient_mu 2.261
_exptl_absorpt_correction_T_max 0.507
_exptl_absorpt_correction_T_min 0.398
_exptl_absorpt_correction_type multi-scan
_exptl_absorpt_process_details SADABS
_exptl_crystal_colour 'Pale yellow'
_exptl_crystal_density_diffrn 1.848
_exptl_crystal_density_method 'not measured'
_exptl_crystal_description Flakes
_exptl_crystal_F_000 1768
_exptl_crystal_size_max 0.46
_exptl_crystal_size_mid 0.40
_exptl_crystal_size_min 0.30
_refine_diff_density_max 1.416
_refine_diff_density_min -0.751
_refine_diff_density_rms 0.099
_refine_ls_extinction_method none
_refine_ls_goodness_of_fit_ref 1.039
_refine_ls_hydrogen_treatment constr
_refine_ls_matrix_type full
_refine_ls_number_parameters 432
_refine_ls_number_reflns 7597
_refine_ls_number_restraints 19
_refine_ls_restrained_S_all 1.058
_refine_ls_R_factor_all 0.0387
_refine_ls_R_factor_gt 0.0345
_refine_ls_shift/su_max 0.001
_refine_ls_shift/su_mean 0.000
_refine_ls_structure_factor_coef Fsqd
_refine_ls_weighting_details 'calc w=1/[\s^2^(Fo^2^)+(0.0479P)^2^+4.4115P] where P=(Fo^2^+2Fc^2^)/3'
_refine_ls_weighting_scheme calc
_refine_ls_wR_factor_gt 0.0873
_refine_ls_wR_factor_ref 0.0902
_reflns_number_gt 6862
_reflns_number_total 7597
_reflns_threshold_expression >2sigma(I)
_cod_data_source_file cg070349z-file003.cif
_cod_data_source_block 3
_cod_depositor_comments
;
The following automatic conversions were performed:

'_symmetry_cell_setting' value 'Monoclinic' changed to 'monoclinic'
according to /home/saulius/struct/CIF-dictionaries/cif_core.dic
dictionary named 'cif_core.dic' version 2.4.1 from 2010-06-29.

Automatic conversion script
Id: cif_fix_values 1715 2011-07-08 13:25:40Z adriana 
;
_cod_original_sg_symbol_H-M P2(1)/c
_cod_database_code 4503100

loop_
_symmetry_equiv_pos_as_xyz
'x, y, z'
'-x, y+1/2, -z+1/2'
'-x, -y, -z'
'x, -y-1/2, z-1/2'

loop_
_atom_site_label
_atom_site_type_symbol
_atom_site_fract_x
_atom_site_fract_y
_atom_site_fract_z
_atom_site_U_iso_or_equiv
_atom_site_adp_type
_atom_site_occupancy
_atom_site_symmetry_multiplicity
_atom_site_calc_flag
_atom_site_refinement_flags
Ce Ce 0.246441(15) 0.107580(7) 0.737051(11) 0.02421(6) Uani 1 1 d .
Zn1 Zn 0.5000 0.0000 0.5000 0.03805(13) Uani 1 2 d S
Zn2 Zn 0.0000 0.0000 1.0000 0.03351(12) Uani 1 2 d S
C11 C 0.2200(3) 0.14731(14) 0.4996(2) 0.0315(6) Uani 1 1 d .
C12 C 0.1784(4) 0.17607(16) 0.4087(2) 0.0421(8) Uani 1 1 d .
H12 H 0.2163 0.1666 0.3607 0.050 Uiso 1 1 calc R
C13 C 0.0795(4) 0.21912(17) 0.3908(3) 0.0494(9) Uani 1 1 d .
H13 H 0.0514 0.2397 0.3309 0.059 Uiso 1 1 calc R
C14 C 0.0217(4) 0.23178(16) 0.4627(3) 0.0467(9) Uani 1 1 d .
H14 H -0.0467 0.2600 0.4513 0.056 Uiso 1 1 calc R
C15 C 0.0695(4) 0.20092(14) 0.5522(2) 0.0365(7) Uani 1 1 d .
C16 C 0.0155(4) 0.20881(15) 0.6365(3) 0.0443(8) Uani 1 1 d .
C17 C 0.3243(3) 0.09884(14) 0.5301(2) 0.0310(6) Uani 1 1 d .
C21 C 0.4093(4) 0.20402(14) 0.9203(2) 0.0363(7) Uani 1 1 d .
C22 C 0.4522(4) 0.23351(16) 1.0105(3) 0.0450(8) Uani 1 1 d .
H22 H 0.5158 0.2638 1.0227 0.054 Uiso 1 1 calc R
C23 C 0.3982(4) 0.21692(16) 1.0823(3) 0.0445(8) Uani 1 1 d .
H23 H 0.4252 0.2362 1.1434 0.053 Uiso 1 1 calc R
C24 C 0.3049(4) 0.17189(15) 1.0630(2) 0.0374(7) Uani 1 1 d .
H24 H 0.2675 0.1605 1.1104 0.045 Uiso 1 1 calc R
C25 C 0.2677(3) 0.14387(13) 0.9717(2) 0.0287(6) Uani 1 1 d .
C26 C 0.1674(3) 0.09366(13) 0.9396(2) 0.0284(6) Uani 1 1 d .
C27 C 0.4562(4) 0.21701(17) 0.8343(3) 0.0495(10) Uani 1 1 d .
C31 C 0.3580(3) -0.03245(14) 0.7731(2) 0.0323(6) Uani 1 1 d .
C32 C 0.3630(4) -0.09258(16) 0.7643(3) 0.0462(8) Uani 1 1 d .
H32 H 0.4429 -0.1132 0.7990 0.055 Uiso 1 1 calc R
C33 C 0.2479(4) -0.12136(16) 0.7034(3) 0.0513(9) Uani 1 1 d .
H33 H 0.2486 -0.1619 0.6967 0.062 Uiso 1 1 calc R
C34 C 0.1304(4) -0.08944(15) 0.6519(3) 0.0437(8) Uani 1 1 d .
H34 H 0.0519 -0.1080 0.6094 0.052 Uiso 1 1 calc R
C35 C 0.1326(3) -0.02965(13) 0.6653(2) 0.0288(6) Uani 1 1 d .
C36 C 0.0119(3) 0.01025(13) 0.6166(2) 0.0281(6) Uani 1 1 d .
C37 C 0.4762(3) 0.00521(16) 0.8364(2) 0.0365(7) Uani 1 1 d .
C51 C -0.2623(12) 0.1371(4) 1.0181(9) 0.186(5) Uani 1 1 d DU
H51A H -0.2630 0.1574 1.0767 0.279 Uiso 1 1 calc R
H51B H -0.3551 0.1285 0.9758 0.279 Uiso 1 1 calc R
H51C H -0.2192 0.1612 0.9827 0.279 Uiso 1 1 calc R
C52 C -0.1971(10) 0.0908(4) 1.0430(8) 0.158(4) Uani 1 1 d DU
H52A H -0.2374 0.0701 1.0852 0.189 Uiso 1 1 calc R
H52B H -0.1046 0.1016 1.0854 0.189 Uiso 1 1 calc R
C61 C 0.7552(7) 0.1987(4) 0.7563(5) 0.114(3) Uiso 1 1 d .
H61A H 0.7367 0.2099 0.8150 0.171 Uiso 1 1 calc R
H61B H 0.6753 0.2058 0.6982 0.171 Uiso 1 1 calc R
H61C H 0.8312 0.2211 0.7522 0.171 Uiso 1 1 calc R
C62 C 0.7900(17) 0.1355(10) 0.7620(13) 0.302(10) Uiso 1 1 d .
H62A H 0.8681 0.1354 0.8242 0.363 Uiso 1 1 calc R
H62B H 0.7150 0.1203 0.7803 0.363 Uiso 1 1 calc R
N11 N 0.1675(3) 0.16054(11) 0.56989(18) 0.0296(5) Uani 1 1 d .
N21 N 0.3198(3) 0.15994(11) 0.90236(18) 0.0294(5) Uani 1 1 d .
N31 N 0.2444(2) -0.00200(11) 0.72464(18) 0.0260(5) Uani 1 1 d .
O11 O 0.3512(2) 0.08049(10) 0.61913(15) 0.0333(5) Uani 1 1 d .
O12 O 0.3766(2) 0.07949(12) 0.47085(17) 0.0402(5) Uani 1 1 d .
O13 O 0.0850(3) 0.18152(11) 0.71694(17) 0.0431(6) Uani 1 1 d .
O14 O -0.0874(4) 0.23787(17) 0.6244(2) 0.0815(11) Uani 1 1 d .
O21 O 0.4013(3) 0.18449(11) 0.75703(17) 0.0484(7) Uani 1 1 d .
O22 O 0.5394(4) 0.25598(16) 0.8395(2) 0.0857(13) Uani 1 1 d U
O23 O 0.1504(2) 0.07320(10) 0.85386(16) 0.0339(5) Uani 1 1 d .
O24 O 0.1107(2) 0.07691(11) 0.99735(17) 0.0379(5) Uani 1 1 d .
O31 O 0.4489(2) 0.05947(10) 0.83432(17) 0.0373(5) Uani 1 1 d .
O32 O 0.5879(2) -0.01826(14) 0.8818(2) 0.0588(8) Uani 1 1 d .
O33 O 0.0361(2) 0.06455(9) 0.63562(15) 0.0300(4) Uani 1 1 d .
O34 O -0.0997(2) -0.01121(11) 0.56440(19) 0.0418(6) Uani 1 1 d .
O41 O 0.6552(2) 0.04427(11) 0.47207(19) 0.0420(5) Uani 1 1 d .
H41A H 0.7423 0.0313 0.4972 0.055 Uiso 1 1 d R
H41B H 0.6608 0.0788 0.4797 0.055 Uiso 1 1 d R
O42 O 0.5877(2) 0.01963(12) 0.65160(17) 0.0454(6) Uani 1 1 d .
H42A H 0.5281 0.0375 0.6630 0.059 Uiso 1 1 d R
H42B H 0.6620 0.0474 0.6650 0.059 Uiso 1 1 d R
O43 O 0.0564(3) 0.01506(13) 1.15190(19) 0.0533(7) Uani 1 1 d .
H43A H 0.0721 -0.0169 1.1869 0.069 Uiso 1 1 d R
H43B H 0.1091 0.0401 1.1785 0.069 Uiso 1 1 d R
O51 O -0.1820(3) 0.04779(13) 0.9723(2) 0.0578(7) Uani 1 1 d .
H51 H -0.2595 0.0313 0.9472 0.075 Uiso 1 1 d R
O61 O 0.8206(3) 0.08594(14) 0.7186(2) 0.0624(8) Uiso 1 1 d .
H61 H 0.8699 0.0949 0.6839 0.081 Uiso 1 1 d R
O1W O 0.6820(4) 0.16434(17) 0.4881(3) 0.0873(12) Uani 1 1 d .
H1A H 0.6495 0.1918 0.4390 0.17(4) Uiso 1 1 d R
H1B H 0.7327 0.1847 0.5250 0.18(4) Uiso 1 1 d R
O2W O 0.2811(3) 0.08745(17) 1.2443(2) 0.0678(8) Uani 1 1 d .
H2A H 0.3103 0.0726 1.3057 0.088 Uiso 1 1 d R
H2B H 0.3172 0.0709 1.1990 0.088 Uiso 1 1 d R

loop_
_atom_site_aniso_label
_atom_site_aniso_U_11
_atom_site_aniso_U_22
_atom_site_aniso_U_33
_atom_site_aniso_U_23
_atom_site_aniso_U_13
_atom_site_aniso_U_12
Ce 0.02623(10) 0.02558(10) 0.01973(9) -0.00137(5) 0.00676(6) -0.00402(6)
Zn1 0.0248(2) 0.0654(4) 0.0243(2) 0.0007(2) 0.00913(19) 0.0002(2)
Zn2 0.0281(2) 0.0434(3) 0.0298(3) 0.0010(2) 0.0112(2) -0.0031(2)
C11 0.0356(16) 0.0334(15) 0.0238(14) -0.0006(11) 0.0083(12) -0.0107(12)
C12 0.053(2) 0.0441(19) 0.0292(16) 0.0055(14) 0.0145(14) -0.0095(16)
C13 0.064(2) 0.042(2) 0.0347(18) 0.0125(15) 0.0087(16) -0.0042(17)
C14 0.061(2) 0.0345(18) 0.0375(18) 0.0050(14) 0.0081(16) 0.0082(16)
C15 0.0470(18) 0.0270(15) 0.0304(16) 0.0004(12) 0.0074(13) 0.0009(13)
C16 0.057(2) 0.0355(18) 0.0378(18) -0.0001(14) 0.0137(16) 0.0128(15)
C17 0.0252(14) 0.0414(17) 0.0267(14) -0.0016(12) 0.0097(11) -0.0079(12)
C21 0.0467(18) 0.0306(16) 0.0260(15) -0.0002(12) 0.0060(13) -0.0112(13)
C22 0.059(2) 0.0365(18) 0.0313(17) -0.0059(14) 0.0050(15) -0.0148(16)
C23 0.055(2) 0.0435(19) 0.0297(16) -0.0110(14) 0.0089(15) -0.0031(16)
C24 0.0448(18) 0.0413(18) 0.0258(15) -0.0044(13) 0.0122(13) 0.0043(14)
C25 0.0322(15) 0.0287(14) 0.0239(13) -0.0004(11) 0.0084(11) 0.0021(11)
C26 0.0269(14) 0.0328(15) 0.0253(14) 0.0017(11) 0.0089(11) 0.0009(11)
C27 0.065(2) 0.048(2) 0.0280(16) 0.0003(14) 0.0084(15) -0.0330(18)
C31 0.0255(14) 0.0371(16) 0.0330(15) 0.0054(12) 0.0086(12) 0.0048(12)
C32 0.0405(19) 0.0375(18) 0.057(2) 0.0088(16) 0.0121(16) 0.0132(15)
C33 0.056(2) 0.0276(17) 0.066(3) 0.0037(17) 0.0166(19) 0.0063(15)
C34 0.0399(18) 0.0328(16) 0.054(2) -0.0043(15) 0.0107(16) -0.0057(14)
C35 0.0251(13) 0.0294(14) 0.0314(15) -0.0019(11) 0.0091(11) -0.0032(11)
C36 0.0210(13) 0.0352(15) 0.0261(14) -0.0040(11) 0.0058(10) -0.0026(11)
C37 0.0226(14) 0.051(2) 0.0319(16) 0.0066(14) 0.0047(12) 0.0010(13)
C51 0.233(9) 0.125(6) 0.188(8) -0.019(6) 0.059(7) 0.030(7)
C52 0.155(6) 0.162(7) 0.162(7) -0.010(6) 0.063(5) 0.086(5)
N11 0.0375(14) 0.0258(12) 0.0229(11) 0.0007(9) 0.0074(10) -0.0039(10)
N21 0.0367(13) 0.0267(12) 0.0225(11) -0.0005(9) 0.0075(10) -0.0051(10)
N31 0.0221(11) 0.0286(12) 0.0265(12) 0.0008(9) 0.0074(9) -0.0003(9)
O11 0.0322(11) 0.0438(13) 0.0249(10) 0.0033(9) 0.0115(8) 0.0032(9)
O12 0.0329(12) 0.0637(16) 0.0269(11) 0.0034(10) 0.0140(9) 0.0016(11)
O13 0.0611(16) 0.0378(13) 0.0283(11) -0.0017(9) 0.0131(11) 0.0137(11)
O14 0.097(3) 0.094(3) 0.0570(19) 0.0190(18) 0.0316(18) 0.061(2)
O21 0.0668(17) 0.0508(15) 0.0256(11) -0.0040(10) 0.0136(11) -0.0320(13)
O22 0.122(3) 0.087(2) 0.0419(16) -0.0086(15) 0.0215(17) -0.078(2)
O23 0.0383(12) 0.0386(12) 0.0275(11) -0.0048(9) 0.0150(9) -0.0113(9)
O24 0.0384(12) 0.0474(14) 0.0336(12) -0.0013(10) 0.0198(10) -0.0055(10)
O31 0.0258(10) 0.0455(13) 0.0337(12) 0.0007(10) 0.0018(9) -0.0025(9)
O32 0.0269(12) 0.0692(19) 0.0658(19) 0.0094(15) -0.0016(12) 0.0098(12)
O33 0.0257(10) 0.0296(10) 0.0297(10) -0.0036(8) 0.0037(8) 0.0012(8)
O34 0.0228(10) 0.0427(13) 0.0515(15) -0.0087(11) 0.0025(10) -0.0066(9)
O41 0.0303(11) 0.0513(14) 0.0470(14) 0.0029(11) 0.0170(10) 0.0023(10)
O42 0.0320(12) 0.0729(18) 0.0301(12) -0.0008(11) 0.0094(9) 0.0063(11)
O43 0.0668(18) 0.0598(17) 0.0345(13) 0.0006(12) 0.0194(12) -0.0156(14)
O51 0.0384(14) 0.0639(18) 0.071(2) -0.0022(15) 0.0196(13) 0.0077(12)
O1W 0.107(3) 0.062(2) 0.069(2) 0.0004(19) 0.002(2) 0.037(2)
O2W 0.0714(19) 0.085(2) 0.0395(16) 0.0091(15) 0.0105(14) 0.0112(18)

loop_
_atom_type_symbol
_atom_type_description
_atom_type_scat_dispersion_real
_atom_type_scat_dispersion_imag
_atom_type_scat_source
C C 0.0033 0.0016 'International Tables Vol C Tables 4.2.6.8 and 6.1.1.4'
H H 0.0000 0.0000 'International Tables Vol C Tables 4.2.6.8 and 6.1.1.4'
N N 0.0061 0.0033 'International Tables Vol C Tables 4.2.6.8 and 6.1.1.4'
O O 0.0106 0.0060 'International Tables Vol C Tables 4.2.6.8 and 6.1.1.4'
Zn Zn 0.2839 1.4301 'International Tables Vol C Tables 4.2.6.8 and 6.1.1.4'
Ce Ce -0.2486 2.6331 'International Tables Vol C Tables 4.2.6.8 and 6.1.1.4'

loop_
_geom_angle_atom_site_label_1
_geom_angle_atom_site_label_2
_geom_angle_atom_site_label_3
_geom_angle
_geom_angle_site_symmetry_1
_geom_angle_site_symmetry_3
O13 Ce O21 84.50(11) . .
O13 Ce O31 150.46(8) . .
O21 Ce O31 81.06(9) . .
O13 Ce O23 82.12(9) . .
O21 Ce O23 127.51(8) . .
O31 Ce O23 86.45(8) . .
O13 Ce O33 75.91(8) . .
O21 Ce O33 146.67(8) . .
O31 Ce O33 127.56(8) . .
O23 Ce O33 76.58(7) . .
O13 Ce O11 126.06(8) . .
O21 Ce O11 79.36(9) . .
O31 Ce O11 76.23(8) . .
O23 Ce O11 145.57(8) . .
O33 Ce O11 90.61(7) . .
O13 Ce N31 136.74(8) . .
O21 Ce N31 138.49(9) . .
O31 Ce N31 63.78(8) . .
O23 Ce N31 73.96(8) . .
O33 Ce N31 63.88(7) . .
O11 Ce N31 71.71(8) . .
O13 Ce N21 74.77(8) . .
O21 Ce N21 63.89(8) . .
O31 Ce N21 75.75(8) . .
O23 Ce N21 63.63(8) . .
O33 Ce N21 132.94(8) . .
O11 Ce N21 136.45(8) . .
N31 Ce N21 122.18(8) . .
O13 Ce N11 63.86(8) . .
O21 Ce N11 74.73(8) . .
O31 Ce N11 134.81(8) . .
O23 Ce N11 138.32(8) . .
O33 Ce N11 72.49(8) . .
O11 Ce N11 62.27(8) . .
N31 Ce N11 114.56(8) . .
N21 Ce N11 123.26(8) . .
O41 Zn1 O41 180.00(14) . 3_656
O41 Zn1 O42 90.71(10) . .
O41 Zn1 O42 89.29(10) 3_656 .
O41 Zn1 O42 89.29(10) . 3_656
O41 Zn1 O42 90.71(10) 3_656 3_656
O42 Zn1 O42 180.0 . 3_656
O41 Zn1 O12 90.08(9) . .
O41 Zn1 O12 89.92(9) 3_656 .
O42 Zn1 O12 91.81(9) . .
O42 Zn1 O12 88.19(9) 3_656 .
O41 Zn1 O12 89.92(9) . 3_656
O41 Zn1 O12 90.08(9) 3_656 3_656
O42 Zn1 O12 88.19(9) . 3_656
O42 Zn1 O12 91.81(9) 3_656 3_656
O12 Zn1 O12 180.0 . 3_656
O43 Zn2 O43 180.0 . 3_557
O43 Zn2 O51 89.19(12) . 3_557
O43 Zn2 O51 90.81(12) 3_557 3_557
O43 Zn2 O51 90.81(12) . .
O43 Zn2 O51 89.19(12) 3_557 .
O51 Zn2 O51 180.00(19) 3_557 .
O43 Zn2 O24 85.79(10) . .
O43 Zn2 O24 94.21(10) 3_557 .
O51 Zn2 O24 88.62(11) 3_557 .
O51 Zn2 O24 91.38(11) . .
O43 Zn2 O24 94.21(10) . 3_557
O43 Zn2 O24 85.79(10) 3_557 3_557
O51 Zn2 O24 91.38(11) 3_557 3_557
O51 Zn2 O24 88.62(11) . 3_557
O24 Zn2 O24 180.0 . 3_557
N11 C11 C12 121.7(3) . .
N11 C11 C17 113.0(3) . .
C12 C11 C17 125.2(3) . .
C13 C12 C11 118.5(3) . .
C12 C13 C14 119.9(3) . .
C15 C14 C13 117.9(3) . .
N11 C15 C14 121.9(3) . .
N11 C15 C16 113.9(3) . .
C14 C15 C16 124.2(3) . .
O14 C16 O13 125.4(4) . .
O14 C16 C15 120.4(3) . .
O13 C16 C15 114.1(3) . .
O12 C17 O11 125.0(3) . .
O12 C17 C11 120.6(3) . .
O11 C17 C11 114.4(3) . .
N21 C21 C22 121.4(3) . .
N21 C21 C27 113.4(3) . .
C22 C21 C27 125.3(3) . .
C21 C22 C23 118.6(3) . .
C24 C23 C22 119.8(3) . .
C23 C24 C25 118.6(3) . .
N21 C25 C24 121.5(3) . .
N21 C25 C26 113.5(2) . .
C24 C25 C26 124.9(3) . .
O24 C26 O23 126.8(3) . .
O24 C26 C25 118.2(3) . .
O23 C26 C25 114.9(3) . .
O22 C27 O21 124.2(3) . .
O22 C27 C21 121.2(3) . .
O21 C27 C21 114.6(3) . .
N31 C31 C32 121.7(3) . .
N31 C31 C37 113.4(3) . .
C32 C31 C37 124.9(3) . .
C33 C32 C31 118.8(3) . .
C32 C33 C34 119.4(3) . .
C35 C34 C33 118.6(3) . .
N31 C35 C34 121.7(3) . .
N31 C35 C36 113.9(2) . .
C34 C35 C36 124.4(3) . .
O34 C36 O33 125.9(3) . .
O34 C36 C35 119.3(3) . .
O33 C36 C35 114.8(2) . .
O32 C37 O31 126.6(3) . .
O32 C37 C31 118.8(3) . .
O31 C37 C31 114.5(3) . .
C51 C52 O51 123.9(10) . .
O61 C62 C61 149.7(14) . .
C15 N11 C11 120.0(3) . .
C15 N11 Ce 118.7(2) . .
C11 N11 Ce 121.2(2) . .
C21 N21 C25 120.1(3) . .
C21 N21 Ce 119.9(2) . .
C25 N21 Ce 119.96(19) . .
C35 N31 C31 119.8(3) . .
C35 N31 Ce 120.12(19) . .
C31 N31 Ce 119.97(19) . .
C17 O11 Ce 128.9(2) . .
C17 O12 Zn1 122.5(2) . .
C16 O13 Ce 128.0(2) . .
C27 O21 Ce 128.2(2) . .
C26 O23 Ce 127.88(19) . .
C26 O24 Zn2 131.6(2) . .
C37 O31 Ce 128.10(19) . .
C36 O33 Ce 127.17(18) . .
C52 O51 Zn2 122.0(4) . .

loop_
_geom_bond_atom_site_label_1
_geom_bond_atom_site_label_2
_geom_bond_distance
_geom_bond_site_symmetry_2
Ce O13 2.324(2) .
Ce O21 2.329(2) .
Ce O31 2.345(2) .
Ce O23 2.362(2) .
Ce O33 2.367(2) .
Ce O11 2.389(2) .
Ce N31 2.507(2) .
Ce N21 2.517(2) .
Ce N11 2.544(2) .
Zn1 O41 2.057(2) .
Zn1 O41 2.057(2) 3_656
Zn1 O42 2.084(2) .
Zn1 O42 2.084(2) 3_656
Zn1 O12 2.175(3) .
Zn1 O12 2.175(3) 3_656
Zn2 O43 2.071(3) .
Zn2 O43 2.071(3) 3_557
Zn2 O51 2.095(3) 3_557
Zn2 O51 2.095(3) .
Zn2 O24 2.106(2) .
Zn2 O24 2.106(2) 3_557
C11 N11 1.338(4) .
C11 C12 1.383(4) .
C11 C17 1.502(5) .
C12 C13 1.378(6) .
C13 C14 1.392(6) .
C14 C15 1.390(5) .
C15 N11 1.329(4) .
C15 C16 1.511(5) .
C16 O14 1.216(5) .
C16 O13 1.284(4) .
C17 O12 1.238(4) .
C17 O11 1.276(4) .
C21 N21 1.332(4) .
C21 C22 1.383(4) .
C21 C27 1.505(5) .
C22 C23 1.386(5) .
C23 C24 1.372(5) .
C24 C25 1.382(4) .
C25 N21 1.338(4) .
C25 C26 1.507(4) .
C26 O24 1.233(4) .
C26 O23 1.265(4) .
C27 O22 1.224(4) .
C27 O21 1.286(4) .
C31 N31 1.334(4) .
C31 C32 1.381(5) .
C31 C37 1.510(4) .
C32 C33 1.373(6) .
C33 C34 1.388(5) .
C34 C35 1.377(4) .
C35 N31 1.332(3) .
C35 C36 1.506(4) .
C36 O34 1.236(3) .
C36 O33 1.275(4) .
C37 O32 1.234(4) .
C37 O31 1.269(4) .
C51 C52 1.237(10) .
C52 O51 1.457(9) .
C61 C62 1.48(2) .
C62 O61 1.38(2) .
